data_8000399
loop_
_publ_author_name
'Takahashi, Yukihiro'
'Takehisa, Mika'
'Tanaka, Eri'
'Harada, Jun'
'Kumai, Reiji'
'Inabe, Tamotsu'

_publ_section_title
;
 Incorporating Spacer Molecules into the Tetrathiafulvalene-p-Chloranil
 Charge-Transfer Framework: Modulating the Neutral-Ionic Phase Transition.
;
_journal_name_full 'The journal of physical chemistry letters'
_journal_page_first 1336
_journal_paper_doi 10.1021/acs.jpclett.9b03847
_journal_year 2020
_chemical_formula_moiety 'C48 H24 Cl12 O6 S4'
_chemical_formula_sum 'C48 H24 Cl12 O6 S4'
_chemical_formula_weight 1250.39
_space_group_crystal_system triclinic
_space_group_IT_number 2
_space_group_name_Hall '-P 1'
_space_group_name_H-M_alt 'P -1'
_atom_sites_solution_hydrogens geom
_atom_sites_solution_primary direct
_atom_sites_solution_secondary difmap
_cell_angle_alpha 96.1900(7)
_cell_angle_beta 98.5690(7)
_cell_angle_gamma 92.3536(7)
_cell_formula_units_Z 1
_cell_length_a 7.17380(10)
_cell_length_b 7.67220(10)
_cell_length_c 21.6585(7)
_cell_measurement_reflns_used 8544
_cell_measurement_temperature 50
_cell_measurement_theta_max 72.18
_cell_measurement_theta_min 2.69
_cell_volume 1169.90(4)
_computing_cell_refinement PROCESS-AUTO
_computing_data_collection PROCESS-AUTO
_computing_data_reduction PROCESS-AUTO
_computing_molecular_graphics 'CrystalStructure 4.3'
_computing_publication_material 'CrystalStructure 4.3 (Rigaku, 2019)'
_computing_structure_refinement 'SHELXL Version 2018/3 (Sheldrick, 2008)'
_computing_structure_solution 'SIR2004 (Burla, et al., 2005)'
_diffrn_ambient_temperature 50
_diffrn_measured_fraction_theta_full 0.570
_diffrn_measured_fraction_theta_max 0.355
_diffrn_measurement_device_type IPDSC
_diffrn_radiation_type synchrotron
_diffrn_radiation_wavelength 1.00000
_diffrn_reflns_av_R_equivalents 0.0159
_diffrn_reflns_av_unetI/netI 0.0167
_diffrn_reflns_Laue_measured_fraction_full 0.570
_diffrn_reflns_Laue_measured_fraction_max 0.355
_diffrn_reflns_limit_h_max 6
_diffrn_reflns_limit_h_min -7
_diffrn_reflns_limit_k_max 13
_diffrn_reflns_limit_k_min -14
_diffrn_reflns_limit_l_max 24
_diffrn_reflns_limit_l_min -41
_diffrn_reflns_number 8108
_diffrn_reflns_point_group_measured_fraction_full 0.570
_diffrn_reflns_point_group_measured_fraction_max 0.355
_diffrn_reflns_theta_full 36.870
_diffrn_reflns_theta_max 72.194
_diffrn_reflns_theta_min 2.694
_diffrn_standards_number 0
_exptl_absorpt_coefficient_mu 0.000
_exptl_absorpt_correction_type none
_exptl_crystal_colour black
_exptl_crystal_density_diffrn 1.775
_exptl_crystal_density_method 'not measured'
_exptl_crystal_description unknown
_exptl_crystal_F_000 628.00
_refine_diff_density_max 1.04
_refine_diff_density_min -1.03
_refine_ls_extinction_method none
_refine_ls_goodness_of_fit_ref 1.125
_refine_ls_hydrogen_treatment constr
_refine_ls_number_parameters 316
_refine_ls_number_reflns 6016
_refine_ls_number_restraints 0
_refine_ls_R_factor_all 0.0613
_refine_ls_R_factor_gt 0.0561
_refine_ls_shift/su_max 0.001
_refine_ls_structure_factor_coef Fsqd
_refine_ls_weighting_details 'w = 1/[\s^2^(Fo^2^)+(0.1330P)^2^] where P=(Fo^2^+2Fc^2^)/3'
_refine_ls_weighting_scheme calc
_refine_ls_wR_factor_gt 0.1718
_refine_ls_wR_factor_ref 0.1769
_reflns_Friedel_coverage 0.000
_reflns_number_gt 5042
_reflns_number_total 6016
_reflns_threshold_expression F^2^>2.0\s(F^2^)
_cod_data_source_file jz9b03847_si_002.cif
_cod_data_source_block (TTF)(Ace)2(CA)3_50K
_cod_database_code 8000399

loop_
_space_group_symop_id
_space_group_symop_operation_xyz
1 +X,+Y,+Z
2 -X,-Y,-Z

loop_
_atom_site_label
_atom_site_type_symbol
_atom_site_fract_x
_atom_site_fract_y
_atom_site_fract_z
_atom_site_U_iso_or_equiv
_atom_site_adp_type
_atom_site_occupancy
_atom_site_site_symmetry_order
_atom_site_calc_flag
_atom_site_refinement_flags_posn
_atom_site_refinement_flags_adp
Cl1 Cl 1.31889(13) 0.13309(5) 0.43644(2) 0.0241(4) Uani 1 1 d . .
Cl2 Cl 1.41192(13) 0.43540(6) 0.35263(2) 0.0243(4) Uani 1 1 d . .
Cl3 Cl 1.49654(14) -0.13628(6) 0.29706(2) 0.0248(4) Uani 1 1 d . .
Cl4 Cl 1.55575(14) 0.18686(6) 0.21946(2) 0.0253(4) Uani 1 1 d . .
Cl5 Cl 1.23951(15) -0.21041(6) 0.00522(2) 0.0329(4) Uani 1 1 d . .
Cl6 Cl 1.18578(14) -0.53364(6) 0.08252(2) 0.0291(4) Uani 1 1 d . .
S1 S 0.92996(14) 0.41407(6) 0.39908(2) 0.0271(4) Uani 1 1 d . .
S2 S 0.88303(14) 0.23864(6) 0.51112(2) 0.0263(4) Uani 1 1 d . .
O1 O 1.4037(4) 0.25556(18) 0.57038(6) 0.0259(9) Uani 1 1 d . .
O2 O 1.3092(4) -0.43903(18) 0.21691(6) 0.0275(8) Uani 1 1 d . .
O3 O 1.4131(4) 0.09919(18) 0.08614(7) 0.0301(9) Uani 1 1 d . .
C1 C 0.8233(6) 0.2025(2) 0.38716(9) 0.0293(13) Uani 1 1 d . .
H1 H 0.779889 0.147753 0.346841 0.035 Uiso 1 1 calc R U
C2 C 0.8057(5) 0.1214(2) 0.43768(9) 0.0275(12) Uani 1 1 d . .
H2 H 0.754264 0.006779 0.433819 0.033 Uiso 1 1 calc R U
C3 C 0.9616(6) 0.4270(2) 0.48132(9) 0.0283(13) Uani 1 1 d . .
C4 C 1.4522(5) 0.3657(2) 0.53828(8) 0.0218(13) Uani 1 1 d . .
C5 C 1.4149(5) 0.3352(2) 0.46826(8) 0.0228(12) Uani 1 1 d . .
C6 C 1.4550(5) 0.4622(2) 0.43268(8) 0.0244(12) Uani 1 1 d . .
C7 C 0.9853(6) -0.1086(2) 0.25366(9) 0.0218(11) Uani 1 1 d . .
C8 C 0.8958(5) -0.1843(2) 0.19373(9) 0.0253(12) Uani 1 1 d . .
C9 C 0.8200(6) -0.3576(2) 0.19371(9) 0.0259(12) Uani 1 1 d . .
C10 C 0.7305(6) -0.4464(2) 0.13826(9) 0.0289(12) Uani 1 1 d . .
H10 H 0.681038 -0.561016 0.136840 0.035 Uiso 1 1 calc R U
C11 C 0.7144(6) -0.3601(3) 0.08279(9) 0.0292(13) Uani 1 1 d . .
H11 H 0.653212 -0.420497 0.045221 0.035 Uiso 1 1 calc R U
C12 C 0.7860(6) -0.1905(2) 0.08261(9) 0.0270(12) Uani 1 1 d . .
H12 H 0.773002 -0.138456 0.045482 0.032 Uiso 1 1 calc R U
C13 C 0.8799(6) -0.0959(2) 0.13964(9) 0.0282(13) Uani 1 1 d . .
C14 C 0.9681(6) 0.0782(2) 0.14767(9) 0.0257(12) Uani 1 1 d . .
H14 H 0.966047 0.141710 0.113376 0.031 Uiso 1 1 calc R U
C15 C 1.0560(6) 0.1511(2) 0.20644(9) 0.0271(12) Uani 1 1 d . .
H15 H 1.111456 0.264388 0.210929 0.033 Uiso 1 1 calc R U
C16 C 1.0646(6) 0.0589(3) 0.26046(9) 0.0272(13) Uani 1 1 d . .
H16 H 1.123180 0.111698 0.299597 0.033 Uiso 1 1 calc R U
C17 C 0.9781(6) -0.2452(2) 0.29940(9) 0.0282(13) Uani 1 1 d . .
H17A H 0.916117 -0.201460 0.334353 0.034 Uiso 1 1 calc R U
H17B H 1.104279 -0.276099 0.315692 0.034 Uiso 1 1 calc R U
C18 C 0.8618(5) -0.4078(2) 0.25978(9) 0.0245(12) Uani 1 1 d . .
H18A H 0.934712 -0.511494 0.260619 0.029 Uiso 1 1 calc R U
H18B H 0.745609 -0.431477 0.276059 0.029 Uiso 1 1 calc R U
C19 C 1.3366(5) -0.3173(2) 0.18698(8) 0.0239(13) Uani 1 1 d . .
C20 C 1.2764(6) -0.3333(2) 0.11731(8) 0.0264(12) Uani 1 1 d . .
C21 C 1.3010(6) -0.1960(2) 0.08465(8) 0.0266(13) Uani 1 1 d . .
C22 C 1.3909(5) -0.0239(2) 0.11588(8) 0.0251(12) Uani 1 1 d . .
C23 C 1.4556(5) -0.0103(2) 0.18507(9) 0.0236(12) Uani 1 1 d . .
C24 C 1.4294(5) -0.1467(2) 0.21786(8) 0.0245(12) Uani 1 1 d . .

loop_
_atom_site_aniso_label
_atom_site_aniso_U_11
_atom_site_aniso_U_22
_atom_site_aniso_U_33
_atom_site_aniso_U_23
_atom_site_aniso_U_13
_atom_site_aniso_U_12
Cl1 0.0348(11) 0.00972(15) 0.02725(17) -0.00049(11) 0.0053(3) 0.0002(3)
Cl2 0.0346(11) 0.01427(17) 0.02373(16) 0.00056(11) 0.0050(3) 0.0006(3)
Cl3 0.0336(12) 0.01507(17) 0.02546(17) 0.00153(12) 0.0043(3) 0.0012(4)
Cl4 0.0347(12) 0.01059(16) 0.03064(19) 0.00031(12) 0.0070(3) 0.0004(3)
Cl5 0.0548(12) 0.01760(19) 0.02567(18) 0.00255(13) 0.0045(3) 0.0025(4)
Cl6 0.0443(12) 0.01281(17) 0.02955(19) -0.00061(12) 0.0065(3) -0.0009(4)
S1 0.0440(12) 0.01223(17) 0.02515(17) 0.00138(12) 0.0057(3) 0.0030(4)
S2 0.0416(12) 0.01038(17) 0.02717(18) 0.00186(12) 0.0061(3) 0.0017(3)
O1 0.037(3) 0.0132(5) 0.0280(5) 0.0038(4) 0.0077(9) 0.0002(9)
O2 0.041(3) 0.0128(5) 0.0292(6) 0.0037(4) 0.0065(9) 0.0008(9)
O3 0.048(3) 0.0136(5) 0.0305(6) 0.0054(4) 0.0103(9) 0.0045(10)
C1 0.046(4) 0.0134(6) 0.0273(7) -0.0010(5) 0.0037(11) 0.0024(13)
C2 0.039(4) 0.0112(6) 0.0326(8) -0.0004(5) 0.0066(12) 0.0008(12)
C3 0.047(4) 0.0111(5) 0.0274(7) 0.0014(4) 0.0076(11) 0.0033(13)
C4 0.027(4) 0.0112(6) 0.0270(7) 0.0016(4) 0.0039(11) 0.0005(12)
C5 0.033(4) 0.0092(5) 0.0256(6) -0.0002(4) 0.0052(10) 0.0006(12)
C6 0.037(4) 0.0113(6) 0.0242(6) -0.0006(4) 0.0036(10) 0.0022(12)
C7 0.024(4) 0.0144(6) 0.0275(7) 0.0026(5) 0.0071(11) 0.0001(12)
C8 0.035(4) 0.0129(6) 0.0287(7) 0.0024(5) 0.0070(11) 0.0048(12)
C9 0.037(4) 0.0118(6) 0.0302(7) 0.0024(5) 0.0098(11) 0.0040(12)
C10 0.043(4) 0.0127(6) 0.0325(8) 0.0017(5) 0.0099(12) 0.0036(12)
C11 0.042(4) 0.0167(7) 0.0288(7) 0.0001(5) 0.0059(12) 0.0054(13)
C12 0.036(4) 0.0155(7) 0.0310(8) 0.0043(5) 0.0075(12) 0.0032(13)
C13 0.043(4) 0.0136(6) 0.0293(7) 0.0041(5) 0.0085(11) 0.0053(13)
C14 0.035(4) 0.0124(6) 0.0292(7) 0.0015(5) 0.0034(12) 0.0022(13)
C15 0.034(4) 0.0135(6) 0.0347(8) 0.0029(5) 0.0093(12) 0.0036(13)
C16 0.034(4) 0.0171(7) 0.0308(8) 0.0014(5) 0.0065(12) 0.0046(13)
C17 0.041(4) 0.0160(7) 0.0280(7) 0.0034(5) 0.0057(12) 0.0035(13)
C18 0.029(4) 0.0155(7) 0.0308(7) 0.0052(5) 0.0092(12) 0.0037(13)
C19 0.033(4) 0.0108(6) 0.0276(7) 0.0016(5) 0.0047(11) 0.0029(12)
C20 0.041(4) 0.0107(6) 0.0272(7) 0.0011(5) 0.0053(11) 0.0041(12)
C21 0.041(4) 0.0135(6) 0.0251(6) 0.0008(5) 0.0054(11) 0.0031(12)
C22 0.037(4) 0.0121(6) 0.0282(7) 0.0031(5) 0.0089(11) 0.0048(12)
C23 0.033(4) 0.0088(5) 0.0295(7) 0.0008(4) 0.0075(11) 0.0012(12)
C24 0.037(4) 0.0112(6) 0.0259(6) 0.0018(4) 0.0059(10) 0.0027(12)

loop_
_atom_type_symbol
_atom_type_description
_atom_type_scat_dispersion_real
_atom_type_scat_dispersion_imag
_atom_type_scat_source
C C 0.0000 0.0000
;
International Tables for Crystallography
(Vol. C, Tables 4.2.6.8 and 6.1.1.4)
;
H H 0.0000 0.0000
;
International Tables for Crystallography
(Vol. C, Table 6.1.1.4)
;
O O 0.0000 0.0000
;
International Tables for Crystallography
(Vol. C, Tables 4.2.6.8 and 6.1.1.4)
;
Cl Cl 0.0000 0.0000
;
International Tables for Crystallography
(Vol. C, Tables 4.2.6.8 and 6.1.1.4)
;
S S 0.0000 0.0000
;
International Tables for Crystallography
(Vol. C, Tables 4.2.6.8 and 6.1.1.4)
;

loop_
_geom_angle_atom_site_label_1
_geom_angle_atom_site_label_2
_geom_angle_atom_site_label_3
_geom_angle
_geom_angle_site_symmetry_1
_geom_angle_site_symmetry_3
C1 S1 C3 94.70(11) . .
C2 S2 C3 95.02(11) . .
C2 C1 S1 117.95(17) . .
C2 C1 H1 121.0 . .
S1 C1 H1 121.0 . .
C1 C2 S2 117.39(19) . .
C1 C2 H2 121.3 . .
S2 C2 H2 121.3 . .
C3 C3 S2 122.8(2) 2_766 .
C3 C3 S1 122.3(2) 2_766 .
S2 C3 S1 114.89(13) . .
O1 C4 C6 121.41(17) . 2_866
O1 C4 C5 121.3(2) . .
C6 C4 C5 117.22(19) 2_866 .
C6 C5 C4 121.4(2) . .
C6 C5 Cl1 122.55(15) . .
C4 C5 Cl1 116.08(16) . .
C5 C6 C4 121.31(17) . 2_866
C5 C6 Cl2 123.28(18) . .
C4 C6 Cl2 115.36(15) 2_866 .
C16 C7 C8 119.22(18) . .
C16 C7 C17 132.5(2) . .
C8 C7 C17 108.2(2) . .
C13 C8 C7 123.7(2) . .
C13 C8 C9 123.3(2) . .
C7 C8 C9 113.07(18) . .
C10 C9 C8 118.86(18) . .
C10 C9 C18 132.7(2) . .
C8 C9 C18 108.5(2) . .
C9 C10 C11 118.8(2) . .
C9 C10 H10 120.6 . .
C11 C10 H10 120.6 . .
C12 C11 C10 122.6(2) . .
C12 C11 H11 118.7 . .
C10 C11 H11 118.7 . .
C11 C12 C13 119.53(18) . .
C11 C12 H12 120.2 . .
C13 C12 H12 120.2 . .
C8 C13 C12 116.9(2) . .
C8 C13 C14 116.1(2) . .
C12 C13 C14 127.00(18) . .
C15 C14 C13 119.88(18) . .
C15 C14 H14 120.1 . .
C13 C14 H14 120.1 . .
C14 C15 C16 122.3(2) . .
C14 C15 H15 118.8 . .
C16 C15 H15 118.8 . .
C7 C16 C15 118.8(2) . .
C7 C16 H16 120.6 . .
C15 C16 H16 120.6 . .
C7 C17 C18 104.93(18) . .
C7 C17 H17A 110.8 . .
C18 C17 H17A 110.8 . .
C7 C17 H17B 110.8 . .
C18 C17 H17B 110.8 . .
H17A C17 H17B 108.8 . .
C9 C18 C17 105.21(19) . .
C9 C18 H18A 110.7 . .
C17 C18 H18A 110.7 . .
C9 C18 H18B 110.7 . .
C17 C18 H18B 110.7 . .
H18A C18 H18B 108.8 . .
O2 C19 C24 121.73(18) . .
O2 C19 C20 121.1(2) . .
C24 C19 C20 117.16(17) . .
C21 C20 C19 120.9(2) . .
C21 C20 Cl6 122.86(16) . .
C19 C20 Cl6 116.20(14) . .
C20 C21 C22 121.86(18) . .
C20 C21 Cl5 122.30(18) . .
C22 C21 Cl5 115.80(14) . .
O3 C22 C21 121.52(18) . .
O3 C22 C23 121.4(2) . .
C21 C22 C23 117.03(16) . .
C24 C23 C22 121.2(2) . .
C24 C23 Cl4 122.69(16) . .
C22 C23 Cl4 116.09(14) . .
C23 C24 C19 121.84(18) . .
C23 C24 Cl3 122.95(19) . .
C19 C24 Cl3 115.20(14) . .

loop_
_geom_bond_atom_site_label_1
_geom_bond_atom_site_label_2
_geom_bond_distance
_geom_bond_site_symmetry_2
Cl1 C5 1.701(2) .
Cl2 C6 1.7036(18) .
Cl3 C24 1.7034(19) .
Cl4 C23 1.693(2) .
Cl5 C21 1.7018(19) .
Cl6 C20 1.696(2) .
S1 C1 1.742(3) .
S1 C3 1.7532(19) .
S2 C2 1.742(2) .
S2 C3 1.751(3) .
O1 C4 1.222(3) .
O2 C19 1.218(3) .
O3 C22 1.217(3) .
C1 C2 1.335(3) .
C1 H1 0.9300 .
C2 H2 0.9300 .
C3 C3 1.354(5) 2_766
C4 C6 1.485(3) 2_866
C4 C5 1.491(2) .
C5 C6 1.353(3) .
C7 C16 1.368(4) .
C7 C8 1.412(3) .
C7 C17 1.523(3) .
C8 C13 1.409(3) .
C8 C9 1.415(4) .
C9 C10 1.370(3) .
C9 C18 1.512(3) .
C10 C11 1.426(3) .
C10 H10 0.9300 .
C11 C12 1.380(4) .
C11 H11 0.9300 .
C12 C13 1.423(4) .
C12 H12 0.9300 .
C13 C14 1.436(4) .
C14 C15 1.382(3) .
C14 H14 0.9300 .
C15 C16 1.426(3) .
C15 H15 0.9300 .
C16 H16 0.9300 .
C17 C18 1.568(4) .
C17 H17A 0.9700 .
C17 H17B 0.9700 .
C18 H18A 0.9700 .
C18 H18B 0.9700 .
C19 C24 1.487(4) .
C19 C20 1.497(3) .
C20 C21 1.350(3) .
C21 C22 1.491(3) .
C22 C23 1.492(3) .
C23 C24 1.349(3) .

loop_
_geom_torsion_atom_site_label_1
_geom_torsion_atom_site_label_2
_geom_torsion_atom_site_label_3
_geom_torsion_atom_site_label_4
_geom_torsion
_geom_torsion_site_symmetry_1
_geom_torsion_site_symmetry_4
C3 S1 C1 C2 -2.1(3) . .
S1 C1 C2 S2 2.5(4) . .
C3 S2 C2 C1 -1.5(3) . .
C2 S2 C3 C3 179.1(4) . 2_766
C2 S2 C3 S1 0.0(2) . .
C1 S1 C3 C3 -178.1(4) . 2_766
C1 S1 C3 S2 1.0(2) . .
O1 C4 C5 C6 174.7(3) . .
C6 C4 C5 C6 -3.3(5) 2_866 .
O1 C4 C5 Cl1 -5.0(4) . .
C6 C4 C5 Cl1 177.0(2) 2_866 .
C4 C5 C6 C4 3.5(6) . 2_866
Cl1 C5 C6 C4 -176.8(3) . 2_866
C4 C5 C6 Cl2 -179.0(3) . .
Cl1 C5 C6 Cl2 0.7(5) . .
C16 C7 C8 C13 -1.1(5) . .
C17 C7 C8 C13 -178.7(3) . .
C16 C7 C8 C9 -179.9(3) . .
C17 C7 C8 C9 2.5(4) . .
C13 C8 C9 C10 1.6(5) . .
C7 C8 C9 C10 -179.5(3) . .
C13 C8 C9 C18 -179.2(3) . .
C7 C8 C9 C18 -0.4(4) . .
C8 C9 C10 C11 -0.9(5) . .
C18 C9 C10 C11 -179.8(3) . .
C9 C10 C11 C12 0.2(6) . .
C10 C11 C12 C13 -0.1(6) . .
C7 C8 C13 C12 179.8(3) . .
C9 C8 C13 C12 -1.5(5) . .
C7 C8 C13 C14 2.5(5) . .
C9 C8 C13 C14 -178.8(3) . .
C11 C12 C13 C8 0.7(5) . .
C11 C12 C13 C14 177.7(3) . .
C8 C13 C14 C15 -2.1(5) . .
C12 C13 C14 C15 -179.2(3) . .
C13 C14 C15 C16 0.6(5) . .
C8 C7 C16 C15 -0.6(5) . .
C17 C7 C16 C15 176.3(3) . .
C14 C15 C16 C7 0.9(5) . .
C16 C7 C17 C18 179.5(4) . .
C8 C7 C17 C18 -3.4(4) . .
C10 C9 C18 C17 177.2(4) . .
C8 C9 C18 C17 -1.7(4) . .
C7 C17 C18 C9 3.1(3) . .
O2 C19 C20 C21 177.6(3) . .
C24 C19 C20 C21 -1.9(5) . .
O2 C19 C20 Cl6 -4.9(4) . .
C24 C19 C20 Cl6 175.6(3) . .
C19 C20 C21 C22 0.8(5) . .
Cl6 C20 C21 C22 -176.5(3) . .
C19 C20 C21 Cl5 178.4(3) . .
Cl6 C20 C21 Cl5 1.1(5) . .
C20 C21 C22 O3 179.8(3) . .
Cl5 C21 C22 O3 2.0(5) . .
C20 C21 C22 C23 0.9(5) . .
Cl5 C21 C22 C23 -176.9(2) . .
O3 C22 C23 C24 179.6(3) . .
C21 C22 C23 C24 -1.5(5) . .
O3 C22 C23 Cl4 1.5(4) . .
C21 C22 C23 Cl4 -179.6(2) . .
C22 C23 C24 C19 0.4(5) . .
Cl4 C23 C24 C19 178.4(3) . .
C22 C23 C24 Cl3 -178.7(2) . .
Cl4 C23 C24 Cl3 -0.7(5) . .
O2 C19 C24 C23 -178.3(3) . .
C20 C19 C24 C23 1.2(5) . .
O2 C19 C24 Cl3 0.9(5) . .
C20 C19 C24 Cl3 -179.6(2) . .
